data_7226654
loop_
_publ_author_name
'Peng, Chieh-Hung'
'Hong, Bor-Cherng'
'Raja, Arun'
'Chang, Chun-Wei'
'Lee, Gene-Hsiang'

_publ_section_title
;
 Constructing Densely Functionalized Hajos--Parrish-type Ketones with Six
 Contiguous Stereogenic Centers and Two Quaternary Carbons in a Formal [2
 + 2 + 2] Cycloaddition Cascade
;
_journal_name_full 'RSC Adv.'
_journal_paper_doi 10.1039/C6RA22430J
_journal_year 2016
_chemical_absolute_configuration ad
_chemical_formula_sum 'C22 H20 N4 O10'
_chemical_formula_weight 500.42
_chemical_name_common 'first crystal ic17971'
_chemical_name_systematic 3i
_space_group_crystal_system orthorhombic
_space_group_IT_number 19
_space_group_name_Hall 'P 2ac 2ab'
_space_group_name_H-M_alt 'P 21 21 21'
_symmetry_space_group_name_Hall 'P 2ac 2ab'
_symmetry_space_group_name_H-M 'P 21 21 21'
_atom_sites_solution_hydrogens geom
_audit_creation_method SHELXL-2014/7
_audit_update_record
;
2016-09-23 deposited with the CCDC.
2016-09-26 downloaded from the CCDC.
;
_cell_angle_alpha 90
_cell_angle_beta 90
_cell_angle_gamma 90
_cell_formula_units_Z 4
_cell_length_a 9.3887(2)
_cell_length_b 11.6113(3)
_cell_length_c 19.7433(5)
_cell_measurement_reflns_used 9940
_cell_measurement_temperature 200(2)
_cell_measurement_theta_max 70.05
_cell_measurement_theta_min 4.42
_cell_volume 2152.32(9)
_computing_cell_refinement 'Bruker SAINT'
_computing_data_collection 'Bruker APEX3'
_computing_data_reduction 'Bruker SAINT'
_computing_molecular_graphics 'Bruker SHELXTL'
_computing_publication_material 'Bruker SHELXTL'
_computing_structure_refinement 'SHELXL-2014/7 (Sheldrick, 2014)'
_computing_structure_solution 'SHELXS-97 (Sheldrick 2008)'
_diffrn_ambient_temperature 200(2)
_diffrn_measured_fraction_theta_full 0.994
_diffrn_measured_fraction_theta_max 0.994
_diffrn_measurement_device_type 'Bruker D8 VENTURE'
_diffrn_measurement_method '\f and \w scans'
_diffrn_radiation_type CuK\a
_diffrn_radiation_wavelength 1.54178
_diffrn_reflns_av_R_equivalents 0.0168
_diffrn_reflns_av_unetI/netI 0.0194
_diffrn_reflns_Laue_measured_fraction_full 0.994
_diffrn_reflns_Laue_measured_fraction_max 0.994
_diffrn_reflns_limit_h_max 11
_diffrn_reflns_limit_h_min -11
_diffrn_reflns_limit_k_max 14
_diffrn_reflns_limit_k_min -14
_diffrn_reflns_limit_l_max 23
_diffrn_reflns_limit_l_min -18
_diffrn_reflns_number 10046
_diffrn_reflns_point_group_measured_fraction_full 0.988
_diffrn_reflns_point_group_measured_fraction_max 0.988
_diffrn_reflns_theta_full 67.679
_diffrn_reflns_theta_max 69.904
_diffrn_reflns_theta_min 4.417
_exptl_absorpt_coefficient_mu 1.064
_exptl_absorpt_correction_T_max 0.7533
_exptl_absorpt_correction_T_min 0.6531
_exptl_absorpt_correction_type multi-scan
_exptl_absorpt_process_details 'SADABS (Bruker, 2016)'
_exptl_crystal_colour colourless
_exptl_crystal_density_diffrn 1.544
_exptl_crystal_description block
_exptl_crystal_F_000 1040
_exptl_crystal_size_max 0.222
_exptl_crystal_size_mid 0.182
_exptl_crystal_size_min 0.166
_refine_diff_density_max 0.227
_refine_diff_density_min -0.158
_refine_diff_density_rms 0.039
_refine_ls_abs_structure_details
; 
 Flack x determined using 1682 quotients [(I+)-(I-)]/[(I+)+(I-)] 
 (Parsons, Flack and Wagner, Acta Cryst. B69 (2013) 249-259). 
;
_refine_ls_abs_structure_Flack 0.06(3)
_refine_ls_extinction_coef 0.0039(3)
_refine_ls_extinction_expression Fc^*^=kFc[1+0.001xFc^2^\l^3^/sin(2\q)]^-1/4^
_refine_ls_extinction_method 'SHELXL-2014/7 (Sheldrick 2014'
_refine_ls_goodness_of_fit_ref 1.047
_refine_ls_hydrogen_treatment constr
_refine_ls_matrix_type full
_refine_ls_number_parameters 328
_refine_ls_number_reflns 4021
_refine_ls_number_restraints 0
_refine_ls_restrained_S_all 1.047
_refine_ls_R_factor_all 0.0258
_refine_ls_R_factor_gt 0.0255
_refine_ls_shift/su_max 0.001
_refine_ls_shift/su_mean 0.000
_refine_ls_structure_factor_coef Fsqd
_refine_ls_weighting_details 'w=1/[\s^2^(Fo^2^)+(0.0446P)^2^+0.3428P] where P=(Fo^2^+2Fc^2^)/3'
_refine_ls_weighting_scheme calc
_refine_ls_wR_factor_gt 0.0698
_refine_ls_wR_factor_ref 0.0701
_reflns_Friedel_coverage 0.738
_reflns_Friedel_fraction_full 0.981
_reflns_Friedel_fraction_max 0.980
_reflns_number_gt 3969
_reflns_number_total 4021
_reflns_threshold_expression 'I > 2\s(I)'
_cod_data_source_file c6ra22430j2.cif
_cod_data_source_block 3i_first_crystal_ic17971
_cod_database_code 7226654
_shelx_shelxl_version_number 2014/7
_shelx_space_group_comment
; 
The symmetry employed for this shelxl refinement is uniquely defined 
by the following loop, which should always be used as a source of 
symmetry information in preference to the above space-group names. 
They are only intended as comments. 
;
_shelx_estimated_absorpt_t_min 0.798
_shelx_estimated_absorpt_t_max 0.843

loop_
_space_group_symop_operation_xyz
'x, y, z'
'-x+1/2, -y, z+1/2'
'-x, y+1/2, -z+1/2'
'x+1/2, -y+1/2, -z'

loop_
_atom_site_label
_atom_site_type_symbol
_atom_site_fract_x
_atom_site_fract_y
_atom_site_fract_z
_atom_site_U_iso_or_equiv
_atom_site_adp_type
_atom_site_occupancy
_atom_site_site_symmetry_order
_atom_site_calc_flag
_atom_site_refinement_flags_posn
_atom_site_refinement_flags_adp
O1 O 0.68729(15) 0.65448(12) 0.91768(7) 0.0336(3) Uani 1 1 d . .
O2 O 0.45526(13) 0.30639(10) 0.98683(7) 0.0255(3) Uani 1 1 d . .
H2 H 0.4962 0.2548 0.9643 0.038 Uiso 1 1 calc R U
O3 O 0.22974(17) 0.76877(11) 0.93703(7) 0.0343(3) Uani 1 1 d . .
O4 O 0.10838(14) 0.64100(12) 0.99190(8) 0.0311(3) Uani 1 1 d . .
O5 O 0.38832(16) 0.34847(12) 1.12809(8) 0.0332(3) Uani 1 1 d . .
O6 O 0.60266(17) 0.40665(15) 1.14790(8) 0.0403(4) Uani 1 1 d . .
O7 O 0.41918(18) 0.65517(16) 0.76928(8) 0.0457(4) Uani 1 1 d . .
O8 O 0.2277(2) 0.75795(14) 0.77685(10) 0.0547(5) Uani 1 1 d . .
O9 O 0.09513(17) 0.39583(13) 1.07535(9) 0.0439(4) Uani 1 1 d . .
O10 O -0.07032(18) 0.4849(2) 1.12700(11) 0.0647(6) Uani 1 1 d . .
N1 N 0.21995(17) 0.68133(12) 0.97116(7) 0.0235(3) Uani 1 1 d . .
N2 N 0.49391(17) 0.40495(13) 1.11404(8) 0.0259(3) Uani 1 1 d . .
N3 N 0.2961(2) 0.66993(14) 0.78724(8) 0.0316(4) Uani 1 1 d . .
N4 N 0.05403(17) 0.47416(15) 1.11100(8) 0.0291(4) Uani 1 1 d . .
C1 C 0.67306(19) 0.55672(16) 0.93681(9) 0.0233(4) Uani 1 1 d . .
C2 C 0.78040(18) 0.48735(17) 0.97651(10) 0.0278(4) Uani 1 1 d . .
H2A H 0.8120 0.5303 1.0172 0.033 Uiso 1 1 calc R U
H2B H 0.8647 0.4696 0.9483 0.033 Uiso 1 1 calc R U
C3 C 0.70307(19) 0.37650(15) 0.99685(10) 0.0250(4) Uani 1 1 d . .
H3A H 0.7263 0.3550 1.0441 0.030 Uiso 1 1 calc R U
H3B H 0.7299 0.3122 0.9665 0.030 Uiso 1 1 calc R U
C4 C 0.54305(18) 0.40508(13) 0.98970(9) 0.0194(3) Uani 1 1 d . .
C5 C 0.53722(18) 0.48440(14) 0.92575(9) 0.0198(3) Uani 1 1 d . .
C6 C 0.40718(18) 0.56520(14) 0.91539(8) 0.0193(3) Uani 1 1 d . .
H6 H 0.4429 0.6315 0.8879 0.023 Uiso 1 1 calc R U
C7 C 0.35831(17) 0.61749(14) 0.98438(9) 0.0183(3) Uani 1 1 d . .
H7 H 0.4313 0.6751 0.9989 0.022 Uiso 1 1 calc R U
C8 C 0.34188(17) 0.52884(14) 1.04128(9) 0.0179(3) Uani 1 1 d . .
H8 H 0.2747 0.4669 1.0266 0.022 Uiso 1 1 calc R U
C9 C 0.49170(18) 0.47768(14) 1.05057(9) 0.0195(3) Uani 1 1 d . .
H9 H 0.5601 0.5428 1.0569 0.023 Uiso 1 1 calc R U
C10 C 0.5650(2) 0.41390(17) 0.86080(9) 0.0277(4) Uani 1 1 d . .
H10A H 0.5605 0.4649 0.8213 0.042 Uiso 1 1 calc R U
H10B H 0.4925 0.3536 0.8565 0.042 Uiso 1 1 calc R U
H10C H 0.6596 0.3785 0.8633 0.042 Uiso 1 1 calc R U
C11 C 0.28115(18) 0.51633(14) 0.87632(9) 0.0202(3) Uani 1 1 d . .
C12 C 0.22249(19) 0.57329(15) 0.82030(9) 0.0233(4) Uani 1 1 d . .
C13 C 0.0950(2) 0.54164(17) 0.79012(10) 0.0288(4) Uani 1 1 d . .
H13 H 0.0588 0.5838 0.7527 0.035 Uiso 1 1 calc R U
C14 C 0.0215(2) 0.44800(17) 0.81524(11) 0.0326(4) Uani 1 1 d . .
H14 H -0.0667 0.4257 0.7956 0.039 Uiso 1 1 calc R U
C15 C 0.0770(2) 0.38707(17) 0.86919(11) 0.0301(4) Uani 1 1 d . .
H15 H 0.0277 0.3217 0.8861 0.036 Uiso 1 1 calc R U
C16 C 0.2044(2) 0.42060(14) 0.89888(9) 0.0242(4) Uani 1 1 d . .
H16 H 0.2407 0.3770 0.9358 0.029 Uiso 1 1 calc R U
C17 C 0.28870(18) 0.58231(13) 1.10709(9) 0.0191(3) Uani 1 1 d . .
C18 C 0.15600(18) 0.56069(15) 1.13716(9) 0.0220(3) Uani 1 1 d . .
C19 C 0.1106(2) 0.61879(17) 1.19469(10) 0.0279(4) Uani 1 1 d . .
H19 H 0.0184 0.6046 1.2127 0.033 Uiso 1 1 calc R U
C20 C 0.1998(2) 0.69728(16) 1.22571(9) 0.0297(4) Uani 1 1 d . .
H20 H 0.1697 0.7369 1.2653 0.036 Uiso 1 1 calc R U
C21 C 0.3327(2) 0.71773(15) 1.19884(10) 0.0279(4) Uani 1 1 d . .
H21 H 0.3953 0.7702 1.2207 0.033 Uiso 1 1 calc R U
C22 C 0.37562(19) 0.66218(14) 1.14001(9) 0.0227(3) Uani 1 1 d . .
H22 H 0.4668 0.6790 1.1216 0.027 Uiso 1 1 calc R U

loop_
_atom_site_aniso_label
_atom_site_aniso_U_11
_atom_site_aniso_U_22
_atom_site_aniso_U_33
_atom_site_aniso_U_23
_atom_site_aniso_U_13
_atom_site_aniso_U_12
O1 0.0341(7) 0.0326(7) 0.0343(7) 0.0090(6) -0.0025(6) -0.0130(6)
O2 0.0251(6) 0.0157(5) 0.0355(7) -0.0022(5) 0.0053(5) -0.0004(5)
O3 0.0492(9) 0.0227(6) 0.0309(7) 0.0039(5) -0.0038(6) 0.0135(6)
O4 0.0215(6) 0.0356(7) 0.0362(7) -0.0029(6) -0.0025(6) 0.0055(6)
O5 0.0361(7) 0.0268(6) 0.0368(7) 0.0109(6) 0.0132(6) 0.0056(6)
O6 0.0355(8) 0.0567(9) 0.0286(7) 0.0093(7) -0.0060(6) 0.0122(7)
O7 0.0412(9) 0.0548(9) 0.0412(9) 0.0129(7) 0.0032(7) -0.0135(8)
O8 0.0747(13) 0.0351(8) 0.0544(10) 0.0167(8) -0.0110(9) 0.0053(9)
O9 0.0333(8) 0.0338(7) 0.0646(11) -0.0160(8) 0.0112(7) -0.0136(6)
O10 0.0222(7) 0.1080(16) 0.0641(12) -0.0338(12) 0.0070(8) -0.0118(9)
N1 0.0294(8) 0.0203(7) 0.0207(7) -0.0032(5) -0.0045(6) 0.0075(6)
N2 0.0280(8) 0.0248(7) 0.0250(8) 0.0035(6) 0.0048(6) 0.0109(6)
N3 0.0417(9) 0.0309(8) 0.0223(7) 0.0037(6) -0.0082(7) -0.0050(8)
N4 0.0194(7) 0.0416(9) 0.0264(8) 0.0010(7) 0.0014(6) -0.0054(7)
C1 0.0221(8) 0.0290(9) 0.0190(8) -0.0021(7) 0.0051(7) -0.0040(7)
C2 0.0169(8) 0.0329(9) 0.0335(10) -0.0011(8) 0.0029(7) -0.0005(7)
C3 0.0198(8) 0.0255(8) 0.0297(9) -0.0006(7) 0.0029(7) 0.0068(7)
C4 0.0179(8) 0.0162(7) 0.0240(8) -0.0009(6) 0.0013(6) 0.0005(6)
C5 0.0187(8) 0.0209(7) 0.0199(8) -0.0011(6) 0.0022(6) -0.0008(7)
C6 0.0215(8) 0.0177(7) 0.0186(8) 0.0005(6) -0.0006(6) -0.0016(6)
C7 0.0180(8) 0.0163(7) 0.0207(8) -0.0007(6) -0.0020(6) 0.0016(6)
C8 0.0159(8) 0.0158(7) 0.0221(8) -0.0006(6) 0.0011(6) 0.0009(6)
C9 0.0196(8) 0.0180(7) 0.0210(8) 0.0035(6) 0.0015(6) 0.0018(6)
C10 0.0288(9) 0.0313(9) 0.0231(9) -0.0062(7) 0.0018(7) 0.0025(7)
C11 0.0203(8) 0.0195(7) 0.0209(8) -0.0049(6) 0.0009(6) 0.0016(6)
C12 0.0257(9) 0.0233(8) 0.0209(8) -0.0039(6) -0.0009(7) 0.0027(7)
C13 0.0266(9) 0.0342(9) 0.0258(9) -0.0082(8) -0.0058(7) 0.0070(8)
C14 0.0205(9) 0.0391(10) 0.0381(11) -0.0161(9) -0.0031(8) -0.0003(8)
C15 0.0256(9) 0.0266(9) 0.0381(10) -0.0102(8) 0.0054(8) -0.0049(7)
C16 0.0260(9) 0.0205(8) 0.0261(8) -0.0037(7) 0.0005(7) -0.0020(7)
C17 0.0199(8) 0.0161(7) 0.0213(8) 0.0014(6) 0.0001(6) 0.0044(6)
C18 0.0195(8) 0.0244(8) 0.0221(8) 0.0021(7) -0.0010(6) 0.0037(6)
C19 0.0254(9) 0.0350(9) 0.0233(9) 0.0028(7) 0.0045(7) 0.0079(7)
C20 0.0383(10) 0.0298(9) 0.0211(8) -0.0020(7) 0.0011(8) 0.0111(8)
C21 0.0361(10) 0.0215(8) 0.0259(9) -0.0037(7) -0.0046(8) 0.0021(7)
C22 0.0236(8) 0.0193(7) 0.0251(8) 0.0000(7) 0.0005(7) 0.0020(7)

loop_
_atom_type_symbol
_atom_type_description
_atom_type_scat_dispersion_real
_atom_type_scat_dispersion_imag
_atom_type_scat_source
C C 0.0181 0.0091 'International Tables Vol C Tables 4.2.6.8 and 6.1.1.4'
H H 0.0000 0.0000 'International Tables Vol C Tables 4.2.6.8 and 6.1.1.4'
N N 0.0311 0.0180 'International Tables Vol C Tables 4.2.6.8 and 6.1.1.4'
O O 0.0492 0.0322 'International Tables Vol C Tables 4.2.6.8 and 6.1.1.4'

loop_
_geom_angle_atom_site_label_1
_geom_angle_atom_site_label_2
_geom_angle_atom_site_label_3
_geom_angle
O4 N1 O3 124.70(15)
O4 N1 C7 119.35(13)
O3 N1 C7 115.86(15)
O6 N2 O5 124.31(16)
O6 N2 C9 117.16(16)
O5 N2 C9 118.53(15)
O7 N3 O8 124.4(2)
O7 N3 C12 117.82(17)
O8 N3 C12 117.68(18)
O10 N4 O9 122.21(19)
O10 N4 C18 117.43(18)
O9 N4 C18 120.36(15)
O1 C1 C2 126.29(17)
O1 C1 C5 124.11(17)
C2 C1 C5 109.57(15)
C1 C2 C3 105.55(14)
C2 C3 C4 104.87(13)
O2 C4 C3 113.38(13)
O2 C4 C9 106.96(13)
C3 C4 C9 110.46(14)
O2 C4 C5 115.14(14)
C3 C4 C5 103.55(13)
C9 C4 C5 107.20(12)
C10 C5 C1 105.46(13)
C10 C5 C6 110.10(14)
C1 C5 C6 109.86(13)
C10 C5 C4 110.64(13)
C1 C5 C4 100.22(13)
C6 C5 C4 119.31(13)
C11 C6 C5 116.91(14)
C11 C6 C7 111.03(13)
C5 C6 C7 110.56(13)
N1 C7 C8 111.60(13)
N1 C7 C6 106.95(13)
C8 C7 C6 114.11(13)
C17 C8 C7 112.62(13)
C17 C8 C9 110.81(14)
C7 C8 C9 104.78(13)
N2 C9 C8 109.11(13)
N2 C9 C4 109.62(12)
C8 C9 C4 113.79(14)
C16 C11 C12 115.11(16)
C16 C11 C6 122.39(16)
C12 C11 C6 121.97(15)
C13 C12 C11 123.59(17)
C13 C12 N3 114.66(16)
C11 C12 N3 121.71(16)
C14 C13 C12 119.10(19)
C15 C14 C13 119.43(18)
C14 C15 C16 120.52(18)
C15 C16 C11 122.19(18)
C22 C17 C18 116.17(16)
C22 C17 C8 118.42(15)
C18 C17 C8 125.37(15)
C19 C18 C17 122.15(17)
C19 C18 N4 114.61(16)
C17 C18 N4 123.23(16)
C20 C19 C18 119.81(18)
C21 C20 C19 119.53(17)
C20 C21 C22 120.37(18)
C21 C22 C17 121.89(17)

loop_
_geom_bond_atom_site_label_1
_geom_bond_atom_site_label_2
_geom_bond_distance
O1 C1 1.204(2)
O2 C4 1.413(2)
O3 N1 1.222(2)
O4 N1 1.218(2)
O5 N2 1.221(2)
O6 N2 1.221(2)
O7 N3 1.221(3)
O8 N3 1.224(2)
O9 N4 1.213(2)
O10 N4 1.216(2)
N1 C7 1.518(2)
N2 C9 1.511(2)
N3 C12 1.471(2)
N4 C18 1.481(2)
C1 C2 1.510(3)
C1 C5 1.542(2)
C2 C3 1.531(3)
C3 C4 1.545(2)
C4 C9 1.545(2)
C4 C5 1.564(2)
C5 C10 1.543(2)
C5 C6 1.553(2)
C6 C11 1.522(2)
C6 C7 1.560(2)
C7 C8 1.531(2)
C8 C17 1.524(2)
C8 C9 1.538(2)
C11 C16 1.397(3)
C11 C12 1.401(2)
C12 C13 1.386(3)
C13 C14 1.380(3)
C14 C15 1.381(3)
C15 C16 1.388(3)
C17 C22 1.396(2)
C17 C18 1.403(2)
C18 C19 1.388(3)
C19 C20 1.381(3)
C20 C21 1.376(3)
C21 C22 1.389(3)

loop_
_geom_hbond_atom_site_label_D
_geom_hbond_atom_site_label_H
_geom_hbond_atom_site_label_A
_geom_hbond_distance_DH
_geom_hbond_distance_HA
_geom_hbond_distance_DA
_geom_hbond_angle_DHA
_geom_hbond_site_symmetry_A
O2 H2 O9 0.84 2.13 2.9572(19) 168.7 4_557
C2 H2A O3 0.99 2.62 3.340(2) 129.8 4_567
C2 H2A O10 0.99 2.49 3.285(3) 137.1 1_655
C3 H3A O6 0.99 2.43 3.147(2) 128.8 .
C6 H6 O7 1.00 2.37 3.070(2) 126.5 .
C6 H6 N3 1.00 2.46 2.995(2) 113.0 .
C8 H8 O9 1.00 2.11 2.864(2) 130.8 .
C13 H13 O5 0.95 2.63 3.448(2) 144.6 2_564
C13 H13 O6 0.95 2.57 3.419(2) 149.4 2_564
